data_7231794
loop_
_publ_author_name
'Ma, Yuqing'
'Zhang, Yuyang'
'Kong, Lin'
'Yang, Jiaxiang'

_publ_section_title
;
 Rational molecular design: functional quinoline derivatives for PA
 detection, gaseous acid/base switching and anion-controlled fluorescence
;
_journal_issue 1
_journal_name_full CrystEngComm
_journal_page_first 94
_journal_paper_doi 10.1039/C8CE01747F
_journal_volume 21
_journal_year 2019
_chemical_formula_sum 'C23 H28 N4 O3'
_chemical_formula_weight 408.49
_space_group_IT_number 14
_space_group_name_Hall '-P 2yn'
_space_group_name_H-M_alt 'P 1 21/n 1'
_symmetry_cell_setting monoclinic
_symmetry_space_group_name_Hall '-P 2yn'
_symmetry_space_group_name_H-M 'P 1 21/n 1'
_atom_sites_solution_hydrogens geom
_atom_sites_solution_primary direct
_atom_sites_solution_secondary difmap
_audit_creation_method SHELXL-97
_audit_update_record
;
2014-05-08 deposited with the CCDC.
2018-11-12 downloaded from the CCDC.
;
_cell_angle_alpha 90.000(5)
_cell_angle_beta 93.560(5)
_cell_angle_gamma 90.000(5)
_cell_formula_units_Z 4
_cell_length_a 13.215(5)
_cell_length_b 10.327(5)
_cell_length_c 16.162(5)
_cell_measurement_reflns_used 5201
_cell_measurement_temperature 296(2)
_cell_measurement_theta_max 24.84
_cell_measurement_theta_min 2.34
_cell_volume 2201.4(15)
_computing_cell_refinement 'Bruker SMART'
_computing_data_collection 'Bruker SMART'
_computing_data_reduction 'Bruker SAINT'
_computing_molecular_graphics 'Bruker SHELXTL'
_computing_publication_material 'Bruker SHELXTL'
_computing_structure_refinement 'Bruker SHELXTL'
_computing_structure_solution 'Bruker SHELXTL'
_diffrn_ambient_temperature 298(2)
_diffrn_measured_fraction_theta_full 1.000
_diffrn_measured_fraction_theta_max 1.000
_diffrn_measurement_device_type 'CCD area detector'
_diffrn_measurement_method 'phi and omega scans'
_diffrn_radiation_monochromator graphite
_diffrn_radiation_source 'fine-focus sealed tube'
_diffrn_radiation_type MoK\a
_diffrn_radiation_wavelength 0.71069
_diffrn_reflns_av_R_equivalents 0.0221
_diffrn_reflns_av_sigmaI/netI 0.0214
_diffrn_reflns_limit_h_max 15
_diffrn_reflns_limit_h_min -15
_diffrn_reflns_limit_k_max 12
_diffrn_reflns_limit_k_min -12
_diffrn_reflns_limit_l_max 16
_diffrn_reflns_limit_l_min -19
_diffrn_reflns_number 15253
_diffrn_reflns_theta_full 24.99
_diffrn_reflns_theta_max 24.99
_diffrn_reflns_theta_min 1.93
_exptl_absorpt_coefficient_mu 0.083
_exptl_absorpt_correction_T_max 0.9836
_exptl_absorpt_correction_T_min 0.9755
_exptl_absorpt_correction_type none
_exptl_crystal_density_diffrn 1.233
_exptl_crystal_density_method 'not measured'
_exptl_crystal_F_000 872
_exptl_crystal_size_max 0.30
_exptl_crystal_size_mid 0.20
_exptl_crystal_size_min 0.20
_refine_diff_density_max 0.265
_refine_diff_density_min -0.199
_refine_diff_density_rms 0.029
_refine_ls_extinction_method none
_refine_ls_goodness_of_fit_ref 0.993
_refine_ls_hydrogen_treatment mixed
_refine_ls_matrix_type full
_refine_ls_number_parameters 274
_refine_ls_number_reflns 3870
_refine_ls_number_restraints 0
_refine_ls_restrained_S_all 0.993
_refine_ls_R_factor_all 0.0636
_refine_ls_R_factor_gt 0.0471
_refine_ls_shift/su_max 0.001
_refine_ls_shift/su_mean 0.000
_refine_ls_structure_factor_coef Fsqd
_refine_ls_weighting_details 'calc w=1/[\s^2^(Fo^2^)+(0.0559P)^2^+0.7067P] where P=(Fo^2^+2Fc^2^)/3'
_refine_ls_weighting_scheme calc
_refine_ls_wR_factor_gt 0.1211
_refine_ls_wR_factor_ref 0.1356
_reflns_number_gt 2884
_reflns_number_total 3870
_reflns_threshold_expression >2sigma(I)
_cod_data_source_file c8ce01747f2.cif
_cod_data_source_block 1
_cod_depositor_comments
;
The following automatic conversions were performed:

'_symmetry_cell_setting' value 'Monoclinic' changed to 'monoclinic'
according to
/home/data/users/saulius/crontab/automatic-downloads/rss-feeds/RSC/lib/dictionaries/cif_core.dic
dictionary named 'cif_core.dic' version 2.4.2 from 2011-04-26.

Automatic conversion script
Id: cif_fix_values 4973 2017-02-22 13:04:09Z antanas 

 Adding full bibliography for 7231794--7231796.cif.
;
_cod_original_sg_symbol_H-M 'P2(1)/n  '
_cod_database_code 7231794

loop_
_symmetry_equiv_pos_as_xyz
'x, y, z'
'-x+1/2, y+1/2, -z+1/2'
'-x, -y, -z'
'x-1/2, -y-1/2, z-1/2'

loop_
_atom_site_label
_atom_site_type_symbol
_atom_site_fract_x
_atom_site_fract_y
_atom_site_fract_z
_atom_site_U_iso_or_equiv
_atom_site_adp_type
_atom_site_occupancy
_atom_site_symmetry_multiplicity
_atom_site_calc_flag
_atom_site_refinement_flags
N3 N 0.50443(11) 0.24684(14) 0.16325(9) 0.0580(4) Uani 1 1 d .
C18 C 0.39828(14) 0.32085(17) 0.27179(11) 0.0570(4) Uani 1 1 d .
C17 C 0.48674(14) 0.37472(19) 0.31491(11) 0.0600(5) Uani 1 1 d .
C3 C 1.05553(14) 0.40448(19) 0.09093(13) 0.0657(5) Uani 1 1 d .
N4 N 0.75535(12) 0.01221(16) 0.02535(11) 0.0630(4) Uani 1 1 d .
N1 N 1.14529(12) 0.42155(17) 0.05550(12) 0.0762(5) Uani 1 1 d .
C19 C 0.40978(14) 0.25493(17) 0.19665(11) 0.0574(5) Uani 1 1 d .
C8 C 0.86471(14) 0.37232(19) 0.16131(12) 0.0646(5) Uani 1 1 d .
O1 O 0.84122(11) -0.01293(17) 0.00303(10) 0.0879(5) Uani 1 1 d .
C11 C 0.58813(14) 0.30109(18) 0.20400(11) 0.0590(5) Uani 1 1 d .
C12 C 0.57851(15) 0.3597(2) 0.28000(12) 0.0648(5) Uani 1 1 d .
H12 H 0.6367 0.3904 0.3089 0.078 Uiso 1 1 calc R
C10 C 0.68564(15) 0.2985(2) 0.16741(12) 0.0676(5) Uani 1 1 d .
H10 H 0.6921 0.2463 0.1212 0.081 Uiso 1 1 calc R
C20 C 0.32333(15) 0.1969(2) 0.15714(13) 0.0702(5) Uani 1 1 d .
H20 H 0.3292 0.1517 0.1079 0.084 Uiso 1 1 calc R
O3 O 0.73289(13) -0.0126(2) 0.09581(10) 0.1022(6) Uani 1 1 d .
C4 C 1.03067(16) 0.4728(2) 0.16202(15) 0.0784(6) Uani 1 1 d .
H4 H 1.0775 0.5301 0.1870 0.094 Uiso 1 1 calc R
C6 C 0.98279(15) 0.3160(2) 0.05887(14) 0.0716(6) Uani 1 1 d .
H6 H 0.9972 0.2657 0.0134 0.086 Uiso 1 1 calc R
C13 C 0.51072(15) 0.1914(2) 0.07893(12) 0.0674(5) Uani 1 1 d .
H13A H 0.4617 0.1220 0.0710 0.081 Uiso 1 1 calc R
H13B H 0.5777 0.1552 0.0737 0.081 Uiso 1 1 calc R
C9 C 0.76615(15) 0.3657(2) 0.19541(13) 0.0684(5) Uani 1 1 d .
H9 H 0.7583 0.4146 0.2429 0.082 Uiso 1 1 calc R
C23 C 0.30186(15) 0.3289(2) 0.30304(12) 0.0679(5) Uani 1 1 d .
H23 H 0.2940 0.3734 0.3523 0.081 Uiso 1 1 calc R
C21 C 0.23107(16) 0.2060(2) 0.19025(14) 0.0768(6) Uani 1 1 d .
H21 H 0.1750 0.1663 0.1634 0.092 Uiso 1 1 calc R
N2 N 0.48181(13) 0.43628(19) 0.38724(10) 0.0794(5) Uani 1 1 d .
H2A H 0.5361 0.4667 0.4122 0.095 Uiso 1 1 calc R
H2B H 0.4244 0.4455 0.4088 0.095 Uiso 1 1 calc R
C5 C 0.93863(16) 0.4564(2) 0.19517(14) 0.0783(6) Uani 1 1 d .
H5 H 0.9249 0.5033 0.2423 0.094 Uiso 1 1 calc R
C7 C 0.89144(15) 0.3018(2) 0.09259(13) 0.0715(6) Uani 1 1 d .
H7 H 0.8452 0.2427 0.0688 0.086 Uiso 1 1 calc R
C22 C 0.21964(16) 0.2731(2) 0.26302(14) 0.0768(6) Uani 1 1 d .
H22 H 0.1561 0.2800 0.2844 0.092 Uiso 1 1 calc R
O2 O 0.69466(14) 0.0638(2) -0.02306(10) 0.1214(8) Uani 1 1 d .
C14 C 0.48987(17) 0.2949(2) 0.01185(12) 0.0761(6) Uani 1 1 d .
H14A H 0.4266 0.3380 0.0218 0.091 Uiso 1 1 calc R
H14B H 0.5434 0.3592 0.0168 0.091 Uiso 1 1 calc R
C1 C 1.16846(17) 0.3518(3) -0.01862(15) 0.0872(7) Uani 1 1 d .
H1A H 1.1723 0.2608 -0.0068 0.131 Uiso 1 1 calc R
H1B H 1.2323 0.3811 -0.0369 0.131 Uiso 1 1 calc R
H1C H 1.1162 0.3673 -0.0614 0.131 Uiso 1 1 calc R
C15 C 0.4835(2) 0.2429(3) -0.07447(14) 0.0902(7) Uani 1 1 d .
H15A H 0.4295 0.1793 -0.0799 0.108 Uiso 1 1 calc R
H15B H 0.5466 0.1993 -0.0846 0.108 Uiso 1 1 calc R
C2 C 1.21796(17) 0.5172(3) 0.08633(18) 0.0960(8) Uani 1 1 d .
H2C H 1.1863 0.6009 0.0860 0.144 Uiso 1 1 calc R
H2D H 1.2742 0.5189 0.0515 0.144 Uiso 1 1 calc R
H2E H 1.2417 0.4953 0.1419 0.144 Uiso 1 1 calc R
C16 C 0.4640(2) 0.3466(3) -0.13873(16) 0.1113(9) Uani 1 1 d .
H16A H 0.4021 0.3910 -0.1286 0.167 Uiso 1 1 calc R
H16B H 0.4582 0.3080 -0.1928 0.167 Uiso 1 1 calc R
H16C H 0.5192 0.4072 -0.1358 0.167 Uiso 1 1 calc R

loop_
_atom_site_aniso_label
_atom_site_aniso_U_11
_atom_site_aniso_U_22
_atom_site_aniso_U_33
_atom_site_aniso_U_23
_atom_site_aniso_U_13
_atom_site_aniso_U_12
N3 0.0570(9) 0.0611(9) 0.0561(9) -0.0036(7) 0.0045(7) 0.0052(7)
C18 0.0601(11) 0.0595(10) 0.0518(10) 0.0083(8) 0.0060(8) 0.0040(8)
C17 0.0658(12) 0.0668(11) 0.0478(10) 0.0045(9) 0.0075(9) 0.0031(9)
C3 0.0531(11) 0.0601(11) 0.0835(14) -0.0046(10) 0.0011(10) 0.0027(9)
N4 0.0591(10) 0.0657(10) 0.0645(11) -0.0080(8) 0.0066(8) 0.0043(8)
N1 0.0548(10) 0.0743(11) 0.0999(14) -0.0091(10) 0.0083(9) -0.0062(8)
C19 0.0553(11) 0.0582(10) 0.0587(11) 0.0068(9) 0.0033(8) 0.0051(8)
C8 0.0596(11) 0.0635(11) 0.0706(12) -0.0081(9) 0.0040(9) 0.0018(9)
O1 0.0612(9) 0.1149(13) 0.0896(11) 0.0103(9) 0.0202(8) 0.0117(8)
C11 0.0573(11) 0.0610(11) 0.0589(11) 0.0015(9) 0.0042(9) 0.0052(8)
C12 0.0598(12) 0.0783(13) 0.0563(11) -0.0023(10) 0.0020(9) -0.0023(9)
C10 0.0611(12) 0.0756(13) 0.0667(12) -0.0116(10) 0.0085(10) 0.0027(10)
C20 0.0663(13) 0.0740(13) 0.0699(13) -0.0058(10) 0.0019(10) -0.0009(10)
O3 0.0921(12) 0.1374(16) 0.0798(11) 0.0249(10) 0.0264(9) 0.0183(10)
C4 0.0626(13) 0.0756(14) 0.0960(16) -0.0248(12) -0.0031(11) -0.0072(10)
C6 0.0642(12) 0.0688(12) 0.0828(14) -0.0220(11) 0.0125(10) -0.0055(10)
C13 0.0616(12) 0.0740(13) 0.0669(12) -0.0165(10) 0.0066(9) 0.0064(9)
C9 0.0644(12) 0.0733(13) 0.0679(12) -0.0105(10) 0.0078(10) 0.0043(10)
C23 0.0666(13) 0.0780(13) 0.0601(12) 0.0055(10) 0.0118(10) 0.0033(10)
C21 0.0601(13) 0.0859(15) 0.0841(15) 0.0014(12) 0.0024(11) -0.0076(11)
N2 0.0693(11) 0.1115(15) 0.0581(10) -0.0150(10) 0.0095(8) -0.0055(10)
C5 0.0666(13) 0.0840(15) 0.0842(15) -0.0299(12) 0.0030(11) 0.0012(11)
C7 0.0617(12) 0.0668(12) 0.0867(14) -0.0193(11) 0.0093(11) -0.0104(10)
C22 0.0619(13) 0.0923(15) 0.0773(14) 0.0103(12) 0.0135(11) -0.0004(11)
O2 0.0971(13) 0.195(2) 0.0721(11) 0.0129(12) 0.0061(9) 0.0662(14)
C14 0.0777(14) 0.0851(15) 0.0653(13) -0.0075(11) 0.0021(10) 0.0128(11)
C1 0.0688(14) 0.0985(17) 0.0957(17) -0.0015(14) 0.0177(12) -0.0003(12)
C15 0.0953(17) 0.1037(18) 0.0712(15) -0.0081(13) 0.0013(12) 0.0135(14)
C2 0.0667(14) 0.0903(17) 0.131(2) -0.0072(15) 0.0054(14) -0.0170(12)
C16 0.127(2) 0.129(2) 0.0775(16) 0.0065(16) 0.0041(15) 0.0261(19)

loop_
_atom_type_symbol
_atom_type_description
_atom_type_scat_dispersion_real
_atom_type_scat_dispersion_imag
_atom_type_scat_source
C C 0.0033 0.0016 'International Tables Vol C Tables 4.2.6.8 and 6.1.1.4'
H H 0.0000 0.0000 'International Tables Vol C Tables 4.2.6.8 and 6.1.1.4'
N N 0.0061 0.0033 'International Tables Vol C Tables 4.2.6.8 and 6.1.1.4'
O O 0.0106 0.0060 'International Tables Vol C Tables 4.2.6.8 and 6.1.1.4'

loop_
_geom_angle_atom_site_label_1
_geom_angle_atom_site_label_2
_geom_angle_atom_site_label_3
_geom_angle
C11 N3 C19 120.35(15)
C11 N3 C13 120.58(15)
C19 N3 C13 118.73(15)
C23 C18 C19 119.23(18)
C23 C18 C17 122.21(18)
C19 C18 C17 118.53(16)
N2 C17 C12 120.26(18)
N2 C17 C18 121.79(17)
C12 C17 C18 117.94(17)
N1 C3 C6 121.65(19)
N1 C3 C4 122.25(18)
C6 C3 C4 116.09(19)
O2 N4 O3 120.39(18)
O2 N4 O1 119.13(18)
O3 N4 O1 120.47(18)
C3 N1 C1 121.27(17)
C3 N1 C2 121.45(19)
C1 N1 C2 117.10(19)
N3 C19 C18 120.65(17)
N3 C19 C20 121.38(17)
C18 C19 C20 117.96(17)
C7 C8 C5 115.65(18)
C7 C8 C9 123.93(18)
C5 C8 C9 120.38(18)
N3 C11 C12 119.33(17)
N3 C11 C10 120.46(17)
C12 C11 C10 120.21(18)
C17 C12 C11 123.03(18)
C17 C12 H12 118.5
C11 C12 H12 118.5
C9 C10 C11 124.44(19)
C9 C10 H10 117.8
C11 C10 H10 117.8
C21 C20 C19 120.8(2)
C21 C20 H20 119.6
C19 C20 H20 119.6
C5 C4 C3 121.08(19)
C5 C4 H4 119.5
C3 C4 H4 119.5
C7 C6 C3 121.76(19)
C7 C6 H6 119.1
C3 C6 H6 119.1
N3 C13 C14 111.25(16)
N3 C13 H13A 109.4
C14 C13 H13A 109.4
N3 C13 H13B 109.4
C14 C13 H13B 109.4
H13A C13 H13B 108.0
C10 C9 C8 128.10(19)
C10 C9 H9 116.0
C8 C9 H9 116.0
C22 C23 C18 121.4(2)
C22 C23 H23 119.3
C18 C23 H23 119.3
C20 C21 C22 121.1(2)
C20 C21 H21 119.5
C22 C21 H21 119.5
C17 N2 H2A 120.0
C17 N2 H2B 120.0
H2A N2 H2B 120.0
C4 C5 C8 122.8(2)
C4 C5 H5 118.6
C8 C5 H5 118.6
C6 C7 C8 122.54(19)
C6 C7 H7 118.7
C8 C7 H7 118.7
C23 C22 C21 119.5(2)
C23 C22 H22 120.3
C21 C22 H22 120.3
C15 C14 C13 114.05(19)
C15 C14 H14A 108.7
C13 C14 H14A 108.7
C15 C14 H14B 108.7
C13 C14 H14B 108.7
H14A C14 H14B 107.6
N1 C1 H1A 109.5
N1 C1 H1B 109.5
H1A C1 H1B 109.5
N1 C1 H1C 109.5
H1A C1 H1C 109.5
H1B C1 H1C 109.5
C14 C15 C16 112.8(2)
C14 C15 H15A 109.0
C16 C15 H15A 109.0
C14 C15 H15B 109.0
C16 C15 H15B 109.0
H15A C15 H15B 107.8
N1 C2 H2C 109.5
N1 C2 H2D 109.5
H2C C2 H2D 109.5
N1 C2 H2E 109.5
H2C C2 H2E 109.5
H2D C2 H2E 109.5
C15 C16 H16A 109.5
C15 C16 H16B 109.5
H16A C16 H16B 109.5
C15 C16 H16C 109.5
H16A C16 H16C 109.5
H16B C16 H16C 109.5

loop_
_geom_bond_atom_site_label_1
_geom_bond_atom_site_label_2
_geom_bond_distance
N3 C11 1.371(2)
N3 C19 1.395(2)
N3 C13 1.485(2)
C18 C23 1.402(3)
C18 C19 1.409(3)
C18 C17 1.435(3)
C17 N2 1.336(2)
C17 C12 1.378(3)
C3 N1 1.360(3)
C3 C6 1.402(3)
C3 C4 1.405(3)
N4 O2 1.209(2)
N4 O3 1.222(2)
N4 O1 1.239(2)
N1 C1 1.447(3)
N1 C2 1.444(3)
C19 C20 1.408(3)
C8 C7 1.392(3)
C8 C5 1.393(3)
C8 C9 1.447(3)
C11 C12 1.382(3)
C11 C10 1.451(3)
C12 H12 0.9300
C10 C9 1.326(3)
C10 H10 0.9300
C20 C21 1.365(3)
C20 H20 0.9300
C4 C5 1.370(3)
C4 H4 0.9300
C6 C7 1.363(3)
C6 H6 0.9300
C13 C14 1.535(3)
C13 H13A 0.9700
C13 H13B 0.9700
C9 H9 0.9300
C23 C22 1.358(3)
C23 H23 0.9300
C21 C22 1.381(3)
C21 H21 0.9300
N2 H2A 0.8600
N2 H2B 0.8600
C5 H5 0.9300
C7 H7 0.9300
C22 H22 0.9300
C14 C15 1.492(3)
C14 H14A 0.9700
C14 H14B 0.9700
C1 H1A 0.9600
C1 H1B 0.9600
C1 H1C 0.9600
C15 C16 1.503(4)
C15 H15A 0.9700
C15 H15B 0.9700
C2 H2C 0.9600
C2 H2D 0.9600
C2 H2E 0.9600
C16 H16A 0.9600
C16 H16B 0.9600
C16 H16C 0.9600

loop_
_geom_torsion_atom_site_label_1
_geom_torsion_atom_site_label_2
_geom_torsion_atom_site_label_3
_geom_torsion_atom_site_label_4
_geom_torsion
C23 C18 C17 N2 -0.4(3)
C19 C18 C17 N2 -178.69(18)
C23 C18 C17 C12 178.74(18)
C19 C18 C17 C12 0.4(3)
C6 C3 N1 C1 1.9(3)
C4 C3 N1 C1 -178.8(2)
C6 C3 N1 C2 177.0(2)
C4 C3 N1 C2 -3.8(3)
C11 N3 C19 C18 1.2(3)
C13 N3 C19 C18 -172.21(16)
C11 N3 C19 C20 -178.19(17)
C13 N3 C19 C20 8.4(3)
C23 C18 C19 N3 179.05(16)
C17 C18 C19 N3 -2.6(3)
C23 C18 C19 C20 -1.5(3)
C17 C18 C19 C20 176.82(17)
C19 N3 C11 C12 2.4(3)
C13 N3 C11 C12 175.66(17)
C19 N3 C11 C10 -176.87(17)
C13 N3 C11 C10 -3.6(3)
N2 C17 C12 C11 -177.63(19)
C18 C17 C12 C11 3.2(3)
N3 C11 C12 C17 -4.7(3)
C10 C11 C12 C17 174.54(19)
N3 C11 C10 C9 168.72(19)
C12 C11 C10 C9 -10.5(3)
N3 C19 C20 C21 -179.71(18)
C18 C19 C20 C21 0.9(3)
N1 C3 C4 C5 178.2(2)
C6 C3 C4 C5 -2.5(3)
N1 C3 C6 C7 -177.8(2)
C4 C3 C6 C7 2.9(3)
C11 N3 C13 C14 -88.2(2)
C19 N3 C13 C14 85.2(2)
C11 C10 C9 C8 -177.71(19)
C7 C8 C9 C10 -2.6(4)
C5 C8 C9 C10 174.9(2)
C19 C18 C23 C22 0.9(3)
C17 C18 C23 C22 -177.43(19)
C19 C20 C21 C22 0.5(3)
C3 C4 C5 C8 0.0(4)
C7 C8 C5 C4 2.1(3)
C9 C8 C5 C4 -175.6(2)
C3 C6 C7 C8 -0.9(4)
C5 C8 C7 C6 -1.7(3)
C9 C8 C7 C6 175.9(2)
C18 C23 C22 C21 0.5(3)
C20 C21 C22 C23 -1.2(3)
N3 C13 C14 C15 -173.52(18)
C13 C14 C15 C16 -179.5(2)
